data_4514107
loop_
_publ_author_name
'Tukhvatshin, Rinat S.'
'Kucherenko, Alexander S.'
'Nelyubina, Yulia V.'
'Zlotin, Sergei G.'

_publ_section_title
;
 Tertiary Amine-Derived Ionic Liquid-Supported Squaramide as a Recyclable
 Organocatalyst for Noncovalent &#x201C;On Water&#x201D; Catalysis
;
_journal_issue 4
_journal_name_full 'ACS Catalysis'
_journal_page_first 2981
_journal_paper_doi 10.1021/acscatal.7b00562
_journal_volume 7
_journal_year 2017
_chemical_absolute_configuration ad
_chemical_formula_moiety 'C13 H15 N O4'
_chemical_formula_sum 'C13 H15 N O4'
_chemical_formula_weight 249.26
_space_group_crystal_system orthorhombic
_space_group_IT_number 19
_space_group_name_Hall 'P 2ac 2ab'
_space_group_name_H-M_alt 'P 21 21 21'
_symmetry_space_group_name_Hall 'P 2ac 2ab'
_symmetry_space_group_name_H-M 'P 21 21 21'
_atom_sites_solution_hydrogens geom
_audit_creation_method SHELXL-2014/6
_cell_angle_alpha 90
_cell_angle_beta 90
_cell_angle_gamma 90
_cell_formula_units_Z 4
_cell_length_a 8.8677(2)
_cell_length_b 10.0871(2)
_cell_length_c 14.1044(2)
_cell_measurement_reflns_used 1606
_cell_measurement_temperature 120(2)
_cell_measurement_theta_max 30
_cell_measurement_theta_min 3
_cell_volume 1261.63(4)
_computing_cell_refinement 'APEX2 (Bruker, 2005)'
_computing_data_collection 'APEX2 (Bruker, 2005)'
_computing_data_reduction 'APEX2 (Bruker, 2005)'
_computing_molecular_graphics 'SHELXL-2014/6 (Sheldrick, 2014)'
_computing_publication_material 'SHELXL-2014/6 (Sheldrick, 2014)'
_computing_structure_refinement 'SHELXL-2014/6 (Sheldrick, 2014)'
_computing_structure_solution 'APEX2 (Bruker, 2005)'
_diffrn_ambient_temperature 120(2)
_diffrn_measured_fraction_theta_full 0.986
_diffrn_measured_fraction_theta_max 0.984
_diffrn_measurement_device_type 'Bruker APEX2 DUO CCD area detector'
_diffrn_measurement_method 'phi and omega scans'
_diffrn_radiation_type CuK\a
_diffrn_radiation_wavelength 1.54178
_diffrn_reflns_av_R_equivalents 0.0240
_diffrn_reflns_av_unetI/netI 0.0123
_diffrn_reflns_Laue_measured_fraction_full 0.986
_diffrn_reflns_Laue_measured_fraction_max 0.984
_diffrn_reflns_limit_h_max 10
_diffrn_reflns_limit_h_min -9
_diffrn_reflns_limit_k_max 11
_diffrn_reflns_limit_k_min -11
_diffrn_reflns_limit_l_max 16
_diffrn_reflns_limit_l_min -15
_diffrn_reflns_number 18098
_diffrn_reflns_point_group_measured_fraction_full 0.982
_diffrn_reflns_point_group_measured_fraction_max 0.979
_diffrn_reflns_theta_full 67.679
_diffrn_reflns_theta_max 67.953
_diffrn_reflns_theta_min 5.391
_exptl_absorpt_coefficient_mu 0.814
_exptl_absorpt_correction_T_max 0.8643
_exptl_absorpt_correction_T_min 0.7506
_exptl_absorpt_correction_type multi-scan
_exptl_absorpt_process_details 'APEX2 (Bruker, 2005)'
_exptl_crystal_colour colorless
_exptl_crystal_density_diffrn 1.312
_exptl_crystal_description needle
_exptl_crystal_F_000 528
_exptl_crystal_size_max 0.350
_exptl_crystal_size_mid 0.150
_exptl_crystal_size_min 0.150
_refine_diff_density_max 0.156
_refine_diff_density_min -0.140
_refine_diff_density_rms 0.029
_refine_ls_abs_structure_details
;
 Flack x determined using 924 quotients [(I+)-(I-)]/[(I+)+(I-)]
 (Parsons, Flack and Wagner, Acta Cryst. B69 (2013) 249-259).
;
_refine_ls_abs_structure_Flack 0.13(3)
_refine_ls_extinction_coef 0.0074(6)
_refine_ls_extinction_expression Fc^*^=kFc[1+0.001xFc^2^\l^3^/sin(2\q)]^-1/4^
_refine_ls_extinction_method SHELXL
_refine_ls_goodness_of_fit_ref 1.005
_refine_ls_hydrogen_treatment constr
_refine_ls_matrix_type full
_refine_ls_number_parameters 166
_refine_ls_number_reflns 2253
_refine_ls_number_restraints 0
_refine_ls_restrained_S_all 1.005
_refine_ls_R_factor_all 0.0235
_refine_ls_R_factor_gt 0.0234
_refine_ls_shift/su_max 0.000
_refine_ls_shift/su_mean 0.000
_refine_ls_structure_factor_coef Fsqd
_refine_ls_weighting_details 'w=1/[\s^2^(Fo^2^)+(0.0262P)^2^+0.3090P] where P=(Fo^2^+2Fc^2^)/3'
_refine_ls_weighting_scheme calc
_refine_ls_wR_factor_gt 0.0576
_refine_ls_wR_factor_ref 0.0577
_reflns_Friedel_coverage 0.704
_reflns_Friedel_fraction_full 0.977
_reflns_Friedel_fraction_max 0.972
_reflns_number_gt 2243
_reflns_number_total 2253
_reflns_threshold_expression 'I > 2\s(I)'
_cod_data_source_file cs7b00562_si_002.cif
_cod_data_source_block 1
_cod_database_code 4514107
_shelx_space_group_comment
;
The symmetry employed for this shelxl refinement is uniquely defined
by the following loop, which should always be used as a source of
symmetry information in preference to the above space-group names.
They are only intended as comments.
;
_shelx_estimated_absorpt_t_min 0.764
_shelx_estimated_absorpt_t_max 0.888
_shelxl_version_number 2014/6

loop_
_space_group_symop_operation_xyz
'x, y, z'
'-x+1/2, -y, z+1/2'
'-x, y+1/2, -z+1/2'
'x+1/2, -y+1/2, -z'

loop_
_atom_site_label
_atom_site_type_symbol
_atom_site_fract_x
_atom_site_fract_y
_atom_site_fract_z
_atom_site_U_iso_or_equiv
_atom_site_adp_type
_atom_site_occupancy
_atom_site_site_symmetry_order
_atom_site_calc_flag
_atom_site_refinement_flags_posn
_atom_site_refinement_flags_adp
N1 N 0.82644(16) 0.60494(14) 0.54312(10) 0.0269(3) Uani 1 1 d . .
O1 O 0.86144(15) 0.48805(13) 0.54291(9) 0.0394(3) Uani 1 1 d . .
O2 O 0.90762(15) 0.69448(14) 0.51385(10) 0.0424(4) Uani 1 1 d . .
O3 O 0.45090(15) 0.43940(11) 0.81763(8) 0.0322(3) Uani 1 1 d . .
O4 O 0.37945(13) 0.47171(11) 0.58794(8) 0.0304(3) Uani 1 1 d . .
C1 C 0.64019(17) 0.56938(15) 0.67354(11) 0.0199(3) Uani 1 1 d . .
H1A H 0.6354 0.4723 0.6596 0.024 Uiso 1 1 calc R U
C2 C 0.76210(17) 0.59221(15) 0.74765(11) 0.0213(3) Uani 1 1 d . .
C3 C 0.85284(18) 0.48764(17) 0.77716(11) 0.0266(4) Uani 1 1 d . .
H3A H 0.8399 0.4025 0.7496 0.032 Uiso 1 1 calc R U
C4 C 0.96198(19) 0.50609(19) 0.84632(12) 0.0321(4) Uani 1 1 d . .
H4A H 1.0225 0.4335 0.8662 0.038 Uiso 1 1 calc R U
C5 C 0.98296(19) 0.6298(2) 0.88653(12) 0.0317(4) Uani 1 1 d . .
H5A H 1.0569 0.6423 0.9344 0.038 Uiso 1 1 calc R U
C6 C 0.8954(2) 0.73514(18) 0.85643(12) 0.0305(4) Uani 1 1 d . .
H6A H 0.9102 0.8205 0.8832 0.037 Uiso 1 1 calc R U
C7 C 0.7860(2) 0.71680(16) 0.78726(12) 0.0264(4) Uani 1 1 d . .
H7A H 0.7270 0.7900 0.7668 0.032 Uiso 1 1 calc R U
C8 C 0.67504(17) 0.64252(16) 0.58100(11) 0.0223(3) Uani 1 1 d . .
H8A H 0.5968 0.6210 0.5334 0.027 Uiso 1 1 calc R U
H8B H 0.6722 0.7393 0.5924 0.027 Uiso 1 1 calc R U
C9 C 0.48272(17) 0.61497(15) 0.70685(11) 0.0195(3) Uani 1 1 d . .
H9A H 0.4797 0.7140 0.7095 0.023 Uiso 1 1 calc R U
C10 C 0.35780(17) 0.56468(15) 0.64032(11) 0.0215(3) Uani 1 1 d . .
C11 C 0.20819(19) 0.63253(18) 0.64665(12) 0.0300(4) Uani 1 1 d . .
H11A H 0.1403 0.5964 0.5983 0.045 Uiso 1 1 calc R U
H11B H 0.2215 0.7279 0.6361 0.045 Uiso 1 1 calc R U
H11C H 0.1648 0.6178 0.7097 0.045 Uiso 1 1 calc R U
C12 C 0.44685(17) 0.55800(15) 0.80562(10) 0.0216(3) Uani 1 1 d . .
C13 C 0.4067(2) 0.65342(18) 0.88233(11) 0.0298(4) Uani 1 1 d . .
H13A H 0.3759 0.6044 0.9391 0.045 Uiso 1 1 calc R U
H13B H 0.3235 0.7099 0.8611 0.045 Uiso 1 1 calc R U
H13C H 0.4945 0.7087 0.8973 0.045 Uiso 1 1 calc R U

loop_
_atom_site_aniso_label
_atom_site_aniso_U_11
_atom_site_aniso_U_22
_atom_site_aniso_U_33
_atom_site_aniso_U_23
_atom_site_aniso_U_13
_atom_site_aniso_U_12
N1 0.0233(7) 0.0362(8) 0.0211(7) 0.0015(6) -0.0008(5) 0.0039(6)
O1 0.0373(7) 0.0416(8) 0.0394(7) -0.0040(6) 0.0068(6) 0.0142(6)
O2 0.0252(7) 0.0544(9) 0.0477(8) 0.0175(7) 0.0064(6) -0.0049(6)
O3 0.0478(7) 0.0214(6) 0.0275(6) 0.0023(5) 0.0020(5) -0.0046(5)
O4 0.0283(6) 0.0322(7) 0.0308(6) -0.0101(5) -0.0009(5) -0.0027(5)
C1 0.0209(8) 0.0172(7) 0.0215(7) -0.0005(6) 0.0001(6) -0.0003(6)
C2 0.0203(8) 0.0238(8) 0.0199(7) 0.0040(6) 0.0021(6) -0.0004(6)
C3 0.0266(9) 0.0252(8) 0.0280(8) 0.0064(7) 0.0024(6) 0.0029(7)
C4 0.0249(9) 0.0426(10) 0.0288(9) 0.0138(7) 0.0001(7) 0.0075(8)
C5 0.0227(8) 0.0524(11) 0.0200(8) 0.0053(8) -0.0018(6) -0.0021(8)
C6 0.0291(9) 0.0371(10) 0.0252(8) -0.0033(7) -0.0029(7) -0.0036(8)
C7 0.0268(9) 0.0249(8) 0.0276(8) 0.0000(7) -0.0038(7) 0.0019(7)
C8 0.0179(7) 0.0272(8) 0.0217(7) 0.0009(6) 0.0006(6) 0.0019(6)
C9 0.0214(8) 0.0157(7) 0.0214(7) -0.0001(6) 0.0010(6) -0.0006(6)
C10 0.0236(8) 0.0219(7) 0.0189(7) 0.0029(6) 0.0019(6) -0.0029(6)
C11 0.0239(9) 0.0374(9) 0.0287(9) -0.0013(7) -0.0014(7) 0.0016(7)
C12 0.0202(7) 0.0219(8) 0.0227(8) 0.0003(6) -0.0027(6) -0.0033(6)
C13 0.0351(10) 0.0315(9) 0.0227(8) -0.0031(7) 0.0027(7) 0.0018(7)

loop_
_atom_type_symbol
_atom_type_description
_atom_type_scat_dispersion_real
_atom_type_scat_dispersion_imag
_atom_type_scat_source
C C 0.0181 0.0091 'International Tables Vol C Tables 4.2.6.8 and 6.1.1.4'
H H 0.0000 0.0000 'International Tables Vol C Tables 4.2.6.8 and 6.1.1.4'
N N 0.0311 0.0180 'International Tables Vol C Tables 4.2.6.8 and 6.1.1.4'
O O 0.0492 0.0322 'International Tables Vol C Tables 4.2.6.8 and 6.1.1.4'

loop_
_geom_angle_atom_site_label_1
_geom_angle_atom_site_label_2
_geom_angle_atom_site_label_3
_geom_angle
O1 N1 O2 124.19(15)
O1 N1 C8 118.36(14)
O2 N1 C8 117.45(14)
C2 C1 C8 111.68(12)
C2 C1 C9 112.87(12)
C8 C1 C9 107.38(12)
C2 C1 H1A 108.3
C8 C1 H1A 108.3
C9 C1 H1A 108.3
C3 C2 C7 118.47(15)
C3 C2 C1 120.14(14)
C7 C2 C1 121.39(14)
C4 C3 C2 120.84(16)
C4 C3 H3A 119.6
C2 C3 H3A 119.6
C5 C4 C3 120.23(16)
C5 C4 H4A 119.9
C3 C4 H4A 119.9
C6 C5 C4 119.46(15)
C6 C5 H5A 120.3
C4 C5 H5A 120.3
C5 C6 C7 120.38(16)
C5 C6 H6A 119.8
C7 C6 H6A 119.8
C6 C7 C2 120.60(15)
C6 C7 H7A 119.7
C2 C7 H7A 119.7
N1 C8 C1 111.35(12)
N1 C8 H8A 109.4
C1 C8 H8A 109.4
N1 C8 H8B 109.4
C1 C8 H8B 109.4
H8A C8 H8B 108.0
C10 C9 C12 106.26(12)
C10 C9 C1 111.57(12)
C12 C9 C1 110.55(12)
C10 C9 H9A 109.5
C12 C9 H9A 109.5
C1 C9 H9A 109.5
O4 C10 C11 122.16(14)
O4 C10 C9 120.95(14)
C11 C10 C9 116.85(13)
C10 C11 H11A 109.5
C10 C11 H11B 109.5
H11A C11 H11B 109.5
C10 C11 H11C 109.5
H11A C11 H11C 109.5
H11B C11 H11C 109.5
O3 C12 C13 122.97(15)
O3 C12 C9 119.33(14)
C13 C12 C9 117.70(13)
C12 C13 H13A 109.5
C12 C13 H13B 109.5
H13A C13 H13B 109.5
C12 C13 H13C 109.5
H13A C13 H13C 109.5
H13B C13 H13C 109.5

loop_
_geom_bond_atom_site_label_1
_geom_bond_atom_site_label_2
_geom_bond_distance
N1 O1 1.2193(19)
N1 O2 1.2265(19)
N1 C8 1.494(2)
O3 C12 1.2088(19)
O4 C10 1.2091(19)
C1 C2 1.521(2)
C1 C8 1.531(2)
C1 C9 1.543(2)
C1 H1A 1.0000
C2 C3 1.390(2)
C2 C7 1.392(2)
C3 C4 1.387(2)
C3 H3A 0.9500
C4 C5 1.383(3)
C4 H4A 0.9500
C5 C6 1.383(3)
C5 H5A 0.9500
C6 C7 1.388(2)
C6 H6A 0.9500
C7 H7A 0.9500
C8 H8A 0.9900
C8 H8B 0.9900
C9 C10 1.538(2)
C9 C12 1.540(2)
C9 H9A 1.0000
C10 C11 1.496(2)
C11 H11A 0.9800
C11 H11B 0.9800
C11 H11C 0.9800
C12 C13 1.491(2)
C13 H13A 0.9800
C13 H13B 0.9800
C13 H13C 0.9800

loop_
_geom_torsion_atom_site_label_1
_geom_torsion_atom_site_label_2
_geom_torsion_atom_site_label_3
_geom_torsion_atom_site_label_4
_geom_torsion
C8 C1 C2 C3 -113.35(16)
C9 C1 C2 C3 125.56(15)
C8 C1 C2 C7 66.51(19)
C9 C1 C2 C7 -54.59(19)
C7 C2 C3 C4 1.7(2)
C1 C2 C3 C4 -178.41(15)
C2 C3 C4 C5 -0.5(2)
C3 C4 C5 C6 -0.7(3)
C4 C5 C6 C7 0.8(3)
C5 C6 C7 C2 0.4(3)
C3 C2 C7 C6 -1.7(2)
C1 C2 C7 C6 178.47(16)
O1 N1 C8 C1 44.40(19)
O2 N1 C8 C1 -135.81(15)
C2 C1 C8 N1 55.60(17)
C9 C1 C8 N1 179.83(12)
C2 C1 C9 C10 -168.01(12)
C8 C1 C9 C10 68.48(15)
C2 C1 C9 C12 -49.99(16)
C8 C1 C9 C12 -173.50(12)
C12 C9 C10 O4 -100.64(16)
C1 C9 C10 O4 19.93(19)
C12 C9 C10 C11 76.98(16)
C1 C9 C10 C11 -162.45(13)
C10 C9 C12 O3 64.77(19)
C1 C9 C12 O3 -56.45(19)
C10 C9 C12 C13 -114.59(15)
C1 C9 C12 C13 124.19(15)
